data_4070194
loop_
_publ_author_name
'Segawa, Yasutomo'
'Yamashita, Makoto'
'Nozaki, Kyoko'

_publ_section_title
;
 Diphenylphosphino- or Dicyclohexylphosphino-Tethered Boryl Pincer
 Ligands: Syntheses of PBP Iridium(III) Complexes and Their Conversion to
 Iridium&#x2212;Ethylene Complexes
;
_journal_issue 21
_journal_name_full Organometallics
_journal_page_first 6234
_journal_paper_doi 10.1021/om9006455
_journal_volume 28
_journal_year 2009
_chemical_formula_sum 'C32 H29 B N2 P2'
_chemical_formula_weight 514.32
_chemical_name_systematic
; 
 ? 
;
_space_group_IT_number 61
_symmetry_cell_setting orthorhombic
_symmetry_space_group_name_Hall '-P 2ac 2ab'
_symmetry_space_group_name_H-M 'P b c a'
_atom_sites_solution_hydrogens geom
_atom_sites_solution_primary direct
_atom_sites_solution_secondary difmap
_audit_creation_method SHELXL-97
_cell_angle_alpha 90
_cell_angle_beta 90
_cell_angle_gamma 90
_cell_formula_units_Z 8
_cell_length_a 9.626(3)
_cell_length_b 20.068(6)
_cell_length_c 27.951(9)
_cell_measurement_reflns_used 12780
_cell_measurement_temperature 103.1500
_cell_measurement_theta_max 27.4835
_cell_measurement_theta_min 3.0222
_cell_volume 5399(3)
_computing_cell_refinement 'RIGAKU CrystalClear'
_computing_data_collection 'RIGAKU CrystalClear'
_computing_data_reduction 'RIGAKU CrystalClear'
_computing_molecular_graphics ORTEP-III
_computing_structure_refinement 'SHELXL-97 (Sheldrick, 1997)'
_computing_structure_solution SIR-97
_diffrn_ambient_temperature 103(2)
_diffrn_detector_area_resol_mean 7.31
_diffrn_measured_fraction_theta_full 0.995
_diffrn_measured_fraction_theta_max 0.995
_diffrn_measurement_device_type 'RIGAKU/MSC Meacury CCD'
_diffrn_measurement_method 'omega scans'
_diffrn_radiation_monochromator graphite
_diffrn_radiation_source 'fine-focus sealed tube'
_diffrn_radiation_type MoK\a
_diffrn_radiation_wavelength 0.71070
_diffrn_reflns_av_R_equivalents 0.0661
_diffrn_reflns_av_sigmaI/netI 0.0378
_diffrn_reflns_limit_h_max 10
_diffrn_reflns_limit_h_min -11
_diffrn_reflns_limit_k_max 20
_diffrn_reflns_limit_k_min -23
_diffrn_reflns_limit_l_max 33
_diffrn_reflns_limit_l_min -33
_diffrn_reflns_number 32531
_diffrn_reflns_theta_full 25.00
_diffrn_reflns_theta_max 25.00
_diffrn_reflns_theta_min 3.02
_exptl_absorpt_coefficient_mu 0.185
_exptl_absorpt_correction_T_max 0.9379
_exptl_absorpt_correction_T_min 0.9212
_exptl_absorpt_correction_type multi-scan
_exptl_absorpt_process_details 'Jacobson, R. (1998) Private communication'
_exptl_crystal_colour Colorless
_exptl_crystal_density_diffrn 1.265
_exptl_crystal_density_method 'not measured'
_exptl_crystal_description Block
_exptl_crystal_F_000 2160
_exptl_crystal_size_max 0.45
_exptl_crystal_size_mid 0.45
_exptl_crystal_size_min 0.35
_refine_diff_density_max 0.911
_refine_diff_density_min -0.434
_refine_diff_density_rms 0.072
_refine_ls_extinction_method none
_refine_ls_goodness_of_fit_ref 1.280
_refine_ls_hydrogen_treatment mixed
_refine_ls_matrix_type full
_refine_ls_number_parameters 338
_refine_ls_number_reflns 4740
_refine_ls_number_restraints 0
_refine_ls_restrained_S_all 1.280
_refine_ls_R_factor_all 0.0891
_refine_ls_R_factor_gt 0.0863
_refine_ls_shift/su_max 0.000
_refine_ls_shift/su_mean 0.000
_refine_ls_structure_factor_coef Fsqd
_refine_ls_weighting_details 'calc w=1/[\s^2^(Fo^2^)+(0.0668P)^2^+9.2268P] where P=(Fo^2^+2Fc^2^)/3'
_refine_ls_weighting_scheme calc
_refine_ls_wR_factor_gt 0.1943
_refine_ls_wR_factor_ref 0.1963
_reflns_number_gt 4583
_reflns_number_total 4740
_reflns_threshold_expression >2sigma(I)
_cod_data_source_file om9006455_si_002.cif
_cod_data_source_block 1b
_cod_depositor_comments
;
The following automatic conversions were performed:
'_atom_site_symetry_multiplicity' tag replaced with
'_atom_site_symmetry_multiplicity'.

Automatic conversion script
Id: cif_correct_tags 1440 2010-10-19 06:21:57Z saulius 

The following automatic conversions were performed:

'_exptl_absorpt_correction_type' value 'Multi-scan' changed to
'multi-scan' according to
/home/saulius/struct/CIF-dictionaries/cif_core.dic dictionary named
'cif_core.dic' version 2.4.2 from 2011-04-26.

Automatic conversion script
Id: cif_fix_values 1715 2011-07-08 13:25:40Z adriana 
;
_cod_original_sg_symbol_H-M Pbca
_cod_database_code 4070194

loop_
_symmetry_equiv_pos_as_xyz
'x, y, z'
'-x+1/2, -y, z+1/2'
'x+1/2, -y+1/2, -z'
'-x, y+1/2, -z+1/2'
'-x, -y, -z'
'x-1/2, y, -z-1/2'
'-x-1/2, y-1/2, z'
'x, -y-1/2, z-1/2'

loop_
_atom_site_label
_atom_site_type_symbol
_atom_site_fract_x
_atom_site_fract_y
_atom_site_fract_z
_atom_site_U_iso_or_equiv
_atom_site_adp_type
_atom_site_occupancy
_atom_site_symmetry_multiplicity
_atom_site_calc_flag
_atom_site_refinement_flags
B1 B 0.5771(5) 0.1527(2) 0.03332(16) 0.0296(9) Uani 1 1 d .
H1 H 0.680(4) 0.1785(18) 0.0443(13) 0.028(10) Uiso 1 1 d .
N1 N 0.4757(3) 0.17460(14) -0.00068(11) 0.0271(7) Uani 1 1 d .
C1 C 0.3706(4) 0.12667(18) -0.00304(13) 0.0273(8) Uani 1 1 d .
C2 C 0.4058(4) 0.07391(18) 0.02823(12) 0.0270(8) Uani 1 1 d .
N2 N 0.5307(3) 0.08976(15) 0.05100(11) 0.0267(7) Uani 1 1 d .
C3 C 0.2481(4) 0.12480(19) -0.02913(13) 0.0318(9) Uani 1 1 d .
H2 H 0.2230 0.1605 -0.0497 0.038 Uiso 1 1 calc R
C4 C 0.1630(4) 0.0691(2) -0.02439(14) 0.0337(9) Uani 1 1 d .
H3 H 0.0780 0.0672 -0.0416 0.040 Uiso 1 1 calc R
C5 C 0.2005(4) 0.0160(2) 0.00517(13) 0.0342(9) Uani 1 1 d .
H4 H 0.1418 -0.0220 0.0070 0.041 Uiso 1 1 calc R
C6 C 0.3228(4) 0.01754(18) 0.03217(13) 0.0299(8) Uani 1 1 d .
H5 H 0.3481 -0.0185 0.0524 0.036 Uiso 1 1 calc R
C7 C 0.4738(4) 0.23667(18) -0.02788(13) 0.0301(8) Uani 1 1 d .
H6 H 0.5532 0.2648 -0.0179 0.036 Uiso 1 1 calc R
H7 H 0.3872 0.2613 -0.0206 0.036 Uiso 1 1 calc R
P1 P 0.48430(11) 0.22120(5) -0.09357(3) 0.0288(3) Uani 1 1 d .
C8 C 0.6650(4) 0.19364(18) -0.09903(13) 0.0302(8) Uani 1 1 d .
C9 C 0.6877(4) 0.13210(19) -0.12079(15) 0.0367(9) Uani 1 1 d .
H8 H 0.6108 0.1072 -0.1323 0.044 Uiso 1 1 calc R
C10 C 0.8208(5) 0.1067(2) -0.12594(16) 0.0414(10) Uani 1 1 d .
H9 H 0.8342 0.0642 -0.1401 0.050 Uiso 1 1 calc R
C11 C 0.9336(5) 0.1433(2) -0.11054(14) 0.0398(10) Uani 1 1 d .
H10 H 1.0251 0.1263 -0.1143 0.048 Uiso 1 1 calc R
C12 C 0.9122(5) 0.2053(2) -0.08952(14) 0.0374(9) Uani 1 1 d .
H11 H 0.9896 0.2309 -0.0792 0.045 Uiso 1 1 calc R
C13 C 0.7794(4) 0.2299(2) -0.08355(14) 0.0354(9) Uani 1 1 d .
H12 H 0.7662 0.2720 -0.0687 0.042 Uiso 1 1 calc R
C14 C 0.4913(4) 0.30656(19) -0.11708(13) 0.0280(8) Uani 1 1 d .
C15 C 0.5116(4) 0.36448(19) -0.09045(14) 0.0355(9) Uani 1 1 d .
H13 H 0.5294 0.3615 -0.0571 0.043 Uiso 1 1 calc R
C16 C 0.5059(4) 0.42701(19) -0.11256(15) 0.0377(10) Uani 1 1 d .
H14 H 0.5192 0.4662 -0.0941 0.045 Uiso 1 1 calc R
C17 C 0.4808(4) 0.43199(19) -0.16112(14) 0.0318(9) Uani 1 1 d .
H15 H 0.4759 0.4745 -0.1760 0.038 Uiso 1 1 calc R
C18 C 0.4630(4) 0.3746(2) -0.18783(14) 0.0331(9) Uani 1 1 d .
H16 H 0.4480 0.3777 -0.2213 0.040 Uiso 1 1 calc R
C19 C 0.4670(4) 0.31302(19) -0.16618(13) 0.0308(8) Uani 1 1 d .
H17 H 0.4531 0.2741 -0.1850 0.037 Uiso 1 1 calc R
C20 C 0.5955(4) 0.04703(19) 0.08690(13) 0.0316(8) Uani 1 1 d .
H18 H 0.6863 0.0663 0.0961 0.038 Uiso 1 1 calc R
H19 H 0.6131 0.0026 0.0727 0.038 Uiso 1 1 calc R
P2 P 0.48540(10) 0.03696(5) 0.14188(3) 0.0257(3) Uani 1 1 d .
C21 C 0.4804(4) 0.12151(18) 0.16594(12) 0.0259(8) Uani 1 1 d .
C22 C 0.5980(4) 0.16034(18) 0.17409(15) 0.0335(9) Uani 1 1 d .
H20 H 0.6866 0.1436 0.1653 0.040 Uiso 1 1 calc R
C23 C 0.5882(5) 0.22274(19) 0.19476(16) 0.0411(10) Uani 1 1 d .
H21 H 0.6696 0.2484 0.2005 0.049 Uiso 1 1 calc R
C24 C 0.4584(5) 0.24765(19) 0.20714(14) 0.0385(10) Uani 1 1 d .
H22 H 0.4515 0.2903 0.2217 0.046 Uiso 1 1 calc R
C25 C 0.3399(5) 0.2114(2) 0.19852(14) 0.0369(9) Uani 1 1 d .
H23 H 0.2513 0.2291 0.2063 0.044 Uiso 1 1 calc R
C26 C 0.3516(4) 0.14791(18) 0.17802(13) 0.0297(8) Uani 1 1 d .
H24 H 0.2701 0.1225 0.1723 0.036 Uiso 1 1 calc R
C27 C 0.6160(4) -0.00474(17) 0.17925(12) 0.0255(8) Uani 1 1 d .
C28 C 0.6731(4) -0.06474(18) 0.16330(14) 0.0332(9) Uani 1 1 d .
H25 H 0.6487 -0.0811 0.1325 0.040 Uiso 1 1 calc R
C29 C 0.7642(5) -0.1008(2) 0.19132(15) 0.0409(10) Uani 1 1 d .
H26 H 0.8017 -0.1414 0.1795 0.049 Uiso 1 1 calc R
C30 C 0.8017(5) -0.0784(2) 0.23659(15) 0.0421(10) Uani 1 1 d .
H27 H 0.8648 -0.1031 0.2558 0.050 Uiso 1 1 calc R
C31 C 0.7452(4) -0.0195(2) 0.25302(14) 0.0370(9) Uani 1 1 d .
H28 H 0.7693 -0.0038 0.2840 0.044 Uiso 1 1 calc R
C32 C 0.6541(4) 0.01708(18) 0.22523(13) 0.0306(8) Uani 1 1 d .
H29 H 0.6167 0.0575 0.2374 0.037 Uiso 1 1 calc R

loop_
_atom_site_aniso_label
_atom_site_aniso_U_11
_atom_site_aniso_U_22
_atom_site_aniso_U_33
_atom_site_aniso_U_23
_atom_site_aniso_U_13
_atom_site_aniso_U_12
B1 0.031(2) 0.027(2) 0.031(2) 0.0016(17) 0.0011(18) 0.0022(18)
N1 0.0311(17) 0.0228(15) 0.0274(16) 0.0044(12) 0.0022(13) 0.0010(13)
C1 0.0292(19) 0.0295(19) 0.0232(17) 0.0004(14) 0.0052(15) 0.0012(16)
C2 0.0300(19) 0.0282(18) 0.0229(17) 0.0038(14) 0.0035(15) -0.0003(16)
N2 0.0306(17) 0.0245(15) 0.0250(15) 0.0040(12) 0.0020(13) 0.0012(13)
C3 0.034(2) 0.035(2) 0.0271(19) 0.0036(16) 0.0014(16) 0.0002(17)
C4 0.031(2) 0.041(2) 0.030(2) 0.0032(17) -0.0003(16) -0.0024(18)
C5 0.038(2) 0.037(2) 0.0282(19) -0.0009(16) 0.0024(16) -0.0105(18)
C6 0.036(2) 0.0277(19) 0.0259(18) 0.0016(15) 0.0013(16) -0.0035(16)
C7 0.038(2) 0.0243(18) 0.0280(19) 0.0062(15) 0.0023(16) 0.0010(16)
P1 0.0373(6) 0.0238(5) 0.0252(5) 0.0012(4) -0.0011(4) -0.0018(4)
C8 0.038(2) 0.0252(19) 0.0273(19) 0.0047(15) 0.0010(16) 0.0013(16)
C9 0.041(2) 0.0248(19) 0.044(2) -0.0016(17) -0.0014(19) -0.0005(17)
C10 0.057(3) 0.027(2) 0.040(2) -0.0064(18) -0.003(2) 0.008(2)
C11 0.044(2) 0.048(2) 0.027(2) 0.0064(18) -0.0001(18) 0.012(2)
C12 0.042(2) 0.038(2) 0.033(2) -0.0016(17) -0.0048(18) -0.0035(19)
C13 0.045(2) 0.030(2) 0.031(2) -0.0033(16) -0.0034(18) 0.0041(18)
C14 0.0264(19) 0.0291(19) 0.0285(19) 0.0021(15) -0.0019(15) -0.0007(15)
C15 0.054(3) 0.030(2) 0.0226(18) 0.0020(15) -0.0030(17) 0.0002(18)
C16 0.052(3) 0.0233(19) 0.038(2) 0.0000(16) 0.0055(19) 0.0040(18)
C17 0.032(2) 0.029(2) 0.035(2) 0.0107(16) -0.0018(16) 0.0016(16)
C18 0.033(2) 0.040(2) 0.0263(19) 0.0071(16) -0.0016(16) -0.0049(18)
C19 0.031(2) 0.032(2) 0.029(2) -0.0026(16) -0.0031(15) -0.0020(16)
C20 0.036(2) 0.0313(19) 0.0278(19) 0.0048(16) 0.0009(16) 0.0031(17)
P2 0.0305(5) 0.0238(5) 0.0229(5) 0.0012(4) 0.0003(4) -0.0009(4)
C21 0.0303(19) 0.0251(18) 0.0223(17) 0.0050(14) -0.0001(14) 0.0020(15)
C22 0.032(2) 0.0240(18) 0.044(2) 0.0046(16) -0.0041(18) -0.0014(16)
C23 0.049(3) 0.027(2) 0.047(3) 0.0032(18) -0.013(2) -0.0067(19)
C24 0.062(3) 0.0230(19) 0.030(2) -0.0004(16) -0.010(2) 0.0036(19)
C25 0.048(2) 0.032(2) 0.031(2) -0.0005(16) 0.0003(18) 0.0088(19)
C26 0.034(2) 0.030(2) 0.0249(18) -0.0013(15) 0.0003(16) -0.0001(16)
C27 0.0320(19) 0.0215(17) 0.0232(17) 0.0012(14) 0.0042(15) -0.0002(15)
C28 0.046(2) 0.0251(19) 0.029(2) 0.0001(15) 0.0033(17) 0.0001(17)
C29 0.056(3) 0.030(2) 0.037(2) 0.0067(17) 0.002(2) 0.011(2)
C30 0.049(3) 0.037(2) 0.040(2) 0.0140(18) -0.004(2) 0.009(2)
C31 0.048(2) 0.036(2) 0.0275(19) 0.0051(17) -0.0059(18) 0.0016(19)
C32 0.039(2) 0.0241(18) 0.0290(19) 0.0017(15) 0.0002(16) 0.0007(16)

loop_
_atom_type_symbol
_atom_type_description
_atom_type_scat_dispersion_real
_atom_type_scat_dispersion_imag
_atom_type_scat_source
C C 0.0033 0.0016 'International Tables Vol C Tables 4.2.6.8 and 6.1.1.4'
H H 0.0000 0.0000 'International Tables Vol C Tables 4.2.6.8 and 6.1.1.4'
B B 0.0013 0.0007 'International Tables Vol C Tables 4.2.6.8 and 6.1.1.4'
N N 0.0061 0.0033 'International Tables Vol C Tables 4.2.6.8 and 6.1.1.4'
P P 0.1023 0.0942 'International Tables Vol C Tables 4.2.6.8 and 6.1.1.4'

loop_
_geom_angle_atom_site_label_1
_geom_angle_atom_site_label_2
_geom_angle_atom_site_label_3
_geom_angle
N2 B1 N1 106.7(3)
N2 B1 H1 124.7(18)
N1 B1 H1 128.5(18)
C1 N1 B1 108.3(3)
C1 N1 C7 123.6(3)
B1 N1 C7 128.1(3)
C3 C1 N1 131.2(3)
C3 C1 C2 120.5(3)
N1 C1 C2 108.2(3)
C6 C2 N2 130.1(3)
C6 C2 C1 121.4(3)
N2 C2 C1 108.5(3)
C2 N2 B1 108.2(3)
C2 N2 C20 123.2(3)
B1 N2 C20 128.6(3)
C1 C3 C4 118.2(3)
C1 C3 H2 120.9
C4 C3 H2 120.9
C3 C4 C5 121.1(4)
C3 C4 H3 119.4
C5 C4 H3 119.4
C4 C5 C6 121.3(4)
C4 C5 H4 119.3
C6 C5 H4 119.3
C2 C6 C5 117.4(3)
C2 C6 H5 121.3
C5 C6 H5 121.3
N1 C7 P1 111.7(3)
N1 C7 H6 109.3
P1 C7 H6 109.3
N1 C7 H7 109.3
P1 C7 H7 109.3
H6 C7 H7 107.9
C8 P1 C14 102.53(17)
C8 P1 C7 100.60(17)
C14 P1 C7 101.48(17)
C13 C8 C9 118.4(4)
C13 C8 P1 124.7(3)
C9 C8 P1 116.9(3)
C10 C9 C8 121.1(4)
C10 C9 H8 119.5
C8 C9 H8 119.5
C11 C10 C9 120.0(4)
C11 C10 H9 120.0
C9 C10 H9 120.0
C10 C11 C12 119.4(4)
C10 C11 H10 120.3
C12 C11 H10 120.3
C13 C12 C11 120.6(4)
C13 C12 H11 119.7
C11 C12 H11 119.7
C12 C13 C8 120.6(4)
C12 C13 H12 119.7
C8 C13 H12 119.7
C15 C14 C19 118.0(3)
C15 C14 P1 126.3(3)
C19 C14 P1 115.6(3)
C14 C15 C16 120.4(4)
C14 C15 H13 119.8
C16 C15 H13 119.8
C17 C16 C15 120.3(4)
C17 C16 H14 119.8
C15 C16 H14 119.8
C16 C17 C18 119.4(4)
C16 C17 H15 120.3
C18 C17 H15 120.3
C19 C18 C17 120.5(4)
C19 C18 H16 119.8
C17 C18 H16 119.8
C18 C19 C14 121.3(4)
C18 C19 H17 119.4
C14 C19 H17 119.4
N2 C20 P2 112.6(3)
N2 C20 H18 109.1
P2 C20 H18 109.1
N2 C20 H19 109.1
P2 C20 H19 109.1
H18 C20 H19 107.8
C21 P2 C27 103.43(16)
C21 P2 C20 102.50(17)
C27 P2 C20 97.35(17)
C26 C21 C22 118.1(3)
C26 C21 P2 117.9(3)
C22 C21 P2 124.0(3)
C23 C22 C21 121.3(4)
C23 C22 H20 119.3
C21 C22 H20 119.3
C22 C23 C24 119.4(4)
C22 C23 H21 120.3
C24 C23 H21 120.3
C25 C24 C23 120.8(4)
C25 C24 H22 119.6
C23 C24 H22 119.6
C24 C25 C26 119.1(4)
C24 C25 H23 120.5
C26 C25 H23 120.5
C21 C26 C25 121.2(4)
C21 C26 H24 119.4
C25 C26 H24 119.4
C28 C27 C32 117.2(3)
C28 C27 P2 118.7(3)
C32 C27 P2 123.8(3)
C29 C28 C27 121.4(4)
C29 C28 H25 119.3
C27 C28 H25 119.3
C28 C29 C30 120.8(4)
C28 C29 H26 119.6
C30 C29 H26 119.6
C31 C30 C29 118.6(4)
C31 C30 H27 120.7
C29 C30 H27 120.7
C30 C31 C32 121.2(4)
C30 C31 H28 119.4
C32 C31 H28 119.4
C31 C32 C27 120.9(4)
C31 C32 H29 119.6
C27 C32 H29 119.6

loop_
_geom_bond_atom_site_label_1
_geom_bond_atom_site_label_2
_geom_bond_distance
B1 N2 1.428(5)
B1 N1 1.431(5)
B1 H1 1.16(4)
N1 C1 1.398(5)
N1 C7 1.459(4)
C1 C3 1.387(5)
C1 C2 1.414(5)
C2 C6 1.389(5)
C2 N2 1.398(5)
N2 C20 1.460(5)
C3 C4 1.392(5)
C3 H2 0.9500
C4 C5 1.396(5)
C4 H3 0.9500
C5 C6 1.398(5)
C5 H4 0.9500
C6 H5 0.9500
C7 P1 1.865(4)
C7 H6 0.9900
C7 H7 0.9900
P1 C8 1.832(4)
P1 C14 1.836(4)
C8 C13 1.389(6)
C8 C9 1.394(5)
C9 C10 1.385(6)
C9 H8 0.9500
C10 C11 1.380(6)
C10 H9 0.9500
C11 C12 1.391(6)
C11 H10 0.9500
C12 C13 1.380(6)
C12 H11 0.9500
C13 H12 0.9500
C14 C15 1.394(5)
C14 C19 1.398(5)
C15 C16 1.400(5)
C15 H13 0.9500
C16 C17 1.382(6)
C16 H14 0.9500
C17 C18 1.383(6)
C17 H15 0.9500
C18 C19 1.376(5)
C18 H16 0.9500
C19 H17 0.9500
C20 P2 1.878(4)
C20 H18 0.9900
C20 H19 0.9900
P2 C21 1.826(4)
P2 C27 1.836(4)
C21 C26 1.389(5)
C21 C22 1.393(5)
C22 C23 1.382(6)
C22 H20 0.9500
C23 C24 1.389(6)
C23 H21 0.9500
C24 C25 1.374(6)
C24 H22 0.9500
C25 C26 1.401(5)
C25 H23 0.9500
C26 H24 0.9500
C27 C28 1.396(5)
C27 C32 1.406(5)
C28 C29 1.380(6)
C28 H25 0.9500
C29 C30 1.391(6)
C29 H26 0.9500
C30 C31 1.379(6)
C30 H27 0.9500
C31 C32 1.382(5)
C31 H28 0.9500
C32 H29 0.9500

loop_
_geom_torsion_atom_site_label_1
_geom_torsion_atom_site_label_2
_geom_torsion_atom_site_label_3
_geom_torsion_atom_site_label_4
_geom_torsion
N2 B1 N1 C1 0.7(4)
N2 B1 N1 C7 178.5(3)
B1 N1 C1 C3 178.0(4)
C7 N1 C1 C3 0.1(6)
B1 N1 C1 C2 -1.4(4)
C7 N1 C1 C2 -179.3(3)
C3 C1 C2 C6 3.0(5)
N1 C1 C2 C6 -177.6(3)
C3 C1 C2 N2 -177.9(3)
N1 C1 C2 N2 1.6(4)
C6 C2 N2 B1 177.9(4)
C1 C2 N2 B1 -1.1(4)
C6 C2 N2 C20 -2.9(6)
C1 C2 N2 C20 178.1(3)
N1 B1 N2 C2 0.3(4)
N1 B1 N2 C20 -178.9(3)
N1 C1 C3 C4 179.4(4)
C2 C1 C3 C4 -1.4(5)
C1 C3 C4 C5 -1.0(6)
C3 C4 C5 C6 1.9(6)
N2 C2 C6 C5 179.0(4)
C1 C2 C6 C5 -2.1(5)
C4 C5 C6 C2 -0.3(6)
C1 N1 C7 P1 -65.0(4)
B1 N1 C7 P1 117.5(4)
N1 C7 P1 C8 -71.2(3)
N1 C7 P1 C14 -176.5(3)
C14 P1 C8 C13 48.7(4)
C7 P1 C8 C13 -55.7(4)
C14 P1 C8 C9 -130.6(3)
C7 P1 C8 C9 125.0(3)
C13 C8 C9 C10 1.5(6)
P1 C8 C9 C10 -179.1(3)
C8 C9 C10 C11 -1.7(7)
C9 C10 C11 C12 0.6(6)
C10 C11 C12 C13 0.7(6)
C11 C12 C13 C8 -0.9(6)
C9 C8 C13 C12 -0.2(6)
P1 C8 C13 C12 -179.5(3)
C8 P1 C14 C15 -92.5(4)
C7 P1 C14 C15 11.2(4)
C8 P1 C14 C19 90.7(3)
C7 P1 C14 C19 -165.5(3)
C19 C14 C15 C16 0.8(6)
P1 C14 C15 C16 -175.9(3)
C14 C15 C16 C17 -0.4(6)
C15 C16 C17 C18 -0.7(6)
C16 C17 C18 C19 1.5(6)
C17 C18 C19 C14 -1.1(6)
C15 C14 C19 C18 -0.1(6)
P1 C14 C19 C18 177.0(3)
C2 N2 C20 P2 -63.2(4)
B1 N2 C20 P2 115.9(4)
N2 C20 P2 C21 -64.5(3)
N2 C20 P2 C27 -170.1(3)
C27 P2 C21 C26 -128.7(3)
C20 P2 C21 C26 130.5(3)
C27 P2 C21 C22 49.5(3)
C20 P2 C21 C22 -51.3(4)
C26 C21 C22 C23 1.7(6)
P2 C21 C22 C23 -176.5(3)
C21 C22 C23 C24 -0.8(6)
C22 C23 C24 C25 -0.8(6)
C23 C24 C25 C26 1.5(6)
C22 C21 C26 C25 -0.9(5)
P2 C21 C26 C25 177.3(3)
C24 C25 C26 C21 -0.6(6)
C21 P2 C27 C28 -163.5(3)
C20 P2 C27 C28 -58.7(3)
C21 P2 C27 C32 22.2(4)
C20 P2 C27 C32 127.0(3)
C32 C27 C28 C29 -0.6(6)
P2 C27 C28 C29 -175.3(3)
C27 C28 C29 C30 0.2(7)
C28 C29 C30 C31 0.4(7)
C29 C30 C31 C32 -0.5(7)
C30 C31 C32 C27 0.1(6)
C28 C27 C32 C31 0.5(6)
P2 C27 C32 C31 174.9(3)

loop_
_cod_related_entry_id
_cod_related_entry_database
_cod_related_entry_code
1 ChemSpider 30659756
